data_7151026
loop_
_publ_author_name
'Paix\~ao, M\'arcio W.'
'Nielsen, Martin'
'Jacobsen, Christian Borch'
'J\/orgensen, Karl Anker'

_publ_section_title
;
 Organocatalytic asymmetric ring-opening of aziridines
;
_journal_issue 19
_journal_name_full 'Organic &amp; Biomolecular Chemistry'
_journal_page_first 3467
_journal_page_last 3470
_journal_paper_doi 10.1039/B812369a
_journal_volume 6
_journal_year 2008
_chemical_absolute_configuration ad
_chemical_compound_source 'synthesis as described'
_chemical_formula_moiety 'C24 H29 N1 O6 S1'
_chemical_formula_sum 'C24 H29 N O6 S'
_chemical_formula_weight 459.54
_chemical_name_systematic
;
?
;
_space_group_IT_number 19
_symmetry_cell_setting orthorhombic
_symmetry_Int_Tables_number 19
_symmetry_space_group_name_Hall 'P 2ac 2ab'
_symmetry_space_group_name_H-M 'P 21 21 21'
_atom_sites_solution_hydrogens geom
_atom_sites_solution_primary direct
_atom_sites_solution_secondary difmap
_audit_creation_date 2008-07-11T10:39:16-00:00
_audit_creation_method 'WinGX routine CIF_UPDATE'
_cell_angle_alpha 90
_cell_angle_beta 90
_cell_angle_gamma 90
_cell_formula_units_Z 4
_cell_length_a 5.7683(2)
_cell_length_b 9.0468(3)
_cell_length_c 43.5087(17)
_cell_measurement_reflns_used 9857
_cell_measurement_temperature 100(2)
_cell_measurement_theta_max 26.128
_cell_measurement_theta_min 2.438
_cell_measurement_wavelength 0.71073
_cell_volume 2270.49(14)
_computing_cell_refinement 'Saint+ (Bruker-Nonius, 2007)'
_computing_data_collection 'Apex2 (Bruker-Nonius, 2007)'
_computing_data_reduction 'Saint+ (Bruker-Nonius, 2007)'
_computing_molecular_graphics 'Ortep-3 for Windows (Farrugia,1997)'
_computing_publication_material 'WinGX publication routines(Farrugia, 1999)'
_computing_structure_refinement 'SHELXL-97 (Sheldrick, 1997)'
_computing_structure_solution 'SHELXS-96 (Sheldrick, 2008)'
_diffrn_ambient_temperature 100(2)
_diffrn_detector_area_resol_mean 12.00
_diffrn_detector_type 'APEX2 charged-coupled device'
_diffrn_measured_fraction_theta_full 0.999
_diffrn_measured_fraction_theta_max 0.999
_diffrn_measurement_device_type 'Bruker X8 APEX-II diffractometer'
_diffrn_measurement_method
;
Narrow slices collected using \f- and \w-scans
;
_diffrn_radiation_monochromator graphite
_diffrn_radiation_probe x-ray
_diffrn_radiation_type MoK\a
_diffrn_radiation_wavelength 0.71073
_diffrn_reflns_av_R_equivalents 0.0443
_diffrn_reflns_av_unetI/netI 0.0374
_diffrn_reflns_limit_h_max 8
_diffrn_reflns_limit_h_min -8
_diffrn_reflns_limit_k_max 13
_diffrn_reflns_limit_k_min -13
_diffrn_reflns_limit_l_max 58
_diffrn_reflns_limit_l_min -63
_diffrn_reflns_number 4819
_diffrn_reflns_reduction_process
;
Scaled and merged with Sortav
R.H. Blessing, (1987) Cryst. Rev. 1, 3-58
R.H. Blessing, (1989) J. Appl. Cryst. 22, 396-397
;
_diffrn_reflns_theta_full 26.73
_diffrn_reflns_theta_max 26.73
_diffrn_reflns_theta_min 2.3
_diffrn_source 'fine-focus sealed tube'
_diffrn_standards_number 0
_exptl_absorpt_coefficient_mu 0.183
_exptl_absorpt_correction_T_max 0.997
_exptl_absorpt_correction_T_min 0.922
_exptl_absorpt_correction_type multi-scan
_exptl_absorpt_process_details
;
R.H. Blessing, Acta Cryst. (1995), A51, 33-38
;
_exptl_crystal_colour colourless
_exptl_crystal_density_diffrn 1.344
_exptl_crystal_density_method 'not measured'
_exptl_crystal_description prism
_exptl_crystal_F_000 976
_exptl_crystal_size_max 0.43
_exptl_crystal_size_mid 0.18
_exptl_crystal_size_min 0.15
_refine_diff_density_max 0.268
_refine_diff_density_min -0.496
_refine_diff_density_rms 0.047
_refine_ls_abs_structure_details 'Flack H D (1983), Acta Cryst. A39, 876-881, 1979 Friedel pairs'
_refine_ls_abs_structure_Flack -0.01(14)
_refine_ls_extinction_method none
_refine_ls_goodness_of_fit_ref 1.068
_refine_ls_hydrogen_treatment constr
_refine_ls_matrix_type full
_refine_ls_number_parameters 351
_refine_ls_number_reflns 4819
_refine_ls_number_restraints 37
_refine_ls_restrained_S_all 1.171
_refine_ls_R_factor_all 0.0604
_refine_ls_R_factor_gt 0.0514
_refine_ls_shift/su_max 0.005
_refine_ls_shift/su_mean 0
_refine_ls_structure_factor_coef Fsqd
_refine_ls_weighting_details 'calc w=1/[\s^2^(Fo^2^)+(0.0496P)^2^+1.2752P] where P=(Fo^2^+2Fc^2^)/3'
_refine_ls_weighting_scheme calc
_refine_ls_wR_factor_gt 0.1252
_refine_ls_wR_factor_ref 0.1296
_reflns_number_gt 4261
_reflns_number_total 4819
_reflns_threshold_expression >2\s(I)
_cod_data_source_file B812369a.txt
_cod_data_source_block freds
_cod_database_code 7151026

loop_
_symmetry_equiv_pos_as_xyz
'x, y, z'
'-x+1/2, -y, z+1/2'
'-x, y+1/2, -z+1/2'
'x+1/2, -y+1/2, -z'

loop_
_atom_site_label
_atom_site_type_symbol
_atom_site_fract_x
_atom_site_fract_y
_atom_site_fract_z
_atom_site_U_iso_or_equiv
_atom_site_adp_type
_atom_site_occupancy
_atom_site_symmetry_multiplicity
_atom_site_calc_flag
_atom_site_refinement_flags
_atom_site_disorder_assembly
_atom_site_disorder_group
S1 S 0.5454(4) 0.0449(2) 0.07087(4) 0.0607(5) Uani 0.701(3) 1 d PD A 1
O1 O 1.2291(4) 0.1411(3) 0.16995(7) 0.0266(6) Uani 0.701(3) 1 d P A 1
O2 O 0.3136(10) 0.0522(5) 0.08246(10) 0.0730(13) Uani 0.701(3) 1 d PD A 1
O3 O 0.6115(7) -0.0720(4) 0.05107(8) 0.0625(10) Uani 0.701(3) 1 d PD A 1
S1A S 0.4522(6) 0.0570(2) 0.08074(6) 0.0206(6) Uani 0.299(3) 1 d PD A 2
O1A O 1.2686(11) 0.1747(7) 0.18344(16) 0.0261(15) Uiso 0.299(3) 1 d P A 2
O2A O 0.2058(12) 0.0493(7) 0.07640(14) 0.0238(14) Uiso 0.299(3) 1 d PD A 2
O3A O 0.5915(11) -0.0723(7) 0.07244(15) 0.0304(14) Uiso 0.299(3) 1 d PD A 2
O4 O 0.5523(4) 0.2577(2) 0.28798(5) 0.0484(5) Uani 1 1 d . . .
O5 O 1.2157(4) 0.4943(3) 0.17227(5) 0.0262(6) Uani 0.701(3) 1 d P A 1
O6 O 1.0462(4) 0.5203(2) 0.12587(5) 0.0240(5) Uani 0.701(3) 1 d PD A 1
O5A O 1.1950(10) 0.3528(6) 0.12405(13) 0.0285(13) Uiso 0.299(3) 1 d P A 2
O6A O 1.0354(9) 0.5423(6) 0.14867(12) 0.0217(12) Uiso 0.299(3) 1 d PD A 2
C0 C 0.7180(4) 0.3707(3) 0.17766(6) 0.0302(5) Uani 1 1 d . . .
H0A H 0.7182 0.48 0.1787 0.036 Uiso 1 1 calc R . .
H0B H 0.5694 0.3375 0.1686 0.036 Uiso 1 1 calc R . .
C1 C 0.7518(4) 0.3049(3) 0.20900(6) 0.0285(5) Uani 1 1 d . . .
C2 C 0.6119(4) 0.3232(3) 0.23473(6) 0.0316(5) Uani 1 1 d . . .
H2 H 0.4791 0.3852 0.2341 0.038 Uiso 1 1 calc R . .
C3 C 0.6716(5) 0.2485(3) 0.26124(6) 0.0367(6) Uani 1 1 d . . .
C4 C 0.8655(5) 0.1540(3) 0.26204(8) 0.0458(7) Uani 1 1 d . . .
H4 H 0.9012 0.1012 0.2803 0.055 Uiso 1 1 calc R . .
C5 C 1.0027(5) 0.1380(3) 0.23657(8) 0.0473(8) Uani 1 1 d . . .
H5 H 1.1355 0.0759 0.2372 0.057 Uiso 1 1 calc R . .
C6 C 0.9452(4) 0.2140(3) 0.20973(7) 0.0383(6) Uani 1 1 d . A .
C7 C 1.0636(4) 0.2153(3) 0.18018(8) 0.0404(7) Uani 1 1 d . . .
C8 C 0.9265(4) 0.3139(3) 0.15832(6) 0.0314(6) Uani 1 1 d . A .
C9 C 0.8680(6) 0.2469(4) 0.12563(8) 0.0274(8) Uani 0.701(3) 1 d P A 1
H9A H 0.7805 0.3204 0.1134 0.033 Uiso 0.701(3) 1 calc PR A 1
H9B H 1.0138 0.2243 0.1146 0.033 Uiso 0.701(3) 1 calc PR A 1
C10 C 0.7244(7) 0.1061(4) 0.12890(8) 0.0311(8) Uani 0.701(3) 1 d P A 1
H10A H 0.7958 0.0386 0.1441 0.037 Uiso 0.701(3) 1 calc PR A 1
H10B H 0.5649 0.1298 0.1357 0.037 Uiso 0.701(3) 1 calc PR A 1
N1 N 0.7218(8) 0.0404(6) 0.09951(9) 0.0678(14) Uani 0.701(3) 1 d P A 1
H1 H 0.8439 -0.0156 0.0961 0.081 Uiso 0.701(3) 1 calc PR A 1
C9A C 0.8432(13) 0.1655(8) 0.14504(17) 0.0220(16) Uiso 0.299(3) 1 d P A 2
H9A1 H 0.9775 0.1051 0.1384 0.026 Uiso 0.299(3) 1 calc PR A 2
H9A2 H 0.7556 0.1095 0.1608 0.026 Uiso 0.299(3) 1 calc PR A 2
C10A C 0.6895(14) 0.1998(9) 0.11791(18) 0.0254(17) Uiso 0.299(3) 1 d P A 2
H10C H 0.6319 0.3025 0.1196 0.031 Uiso 0.299(3) 1 calc PR A 2
H10D H 0.7811 0.1921 0.0987 0.031 Uiso 0.299(3) 1 calc PR A 2
N1A N 0.4891(11) 0.0967(7) 0.11632(14) 0.0211(14) Uiso 0.299(3) 1 d P A 2
H1A H 0.4067 0.0638 0.1319 0.025 Uiso 0.299(3) 1 calc PR A 2
C12 C 0.5811(6) 0.2097(4) 0.05397(8) 0.0539(8) Uani 1 1 d D . .
C13 C 0.7914(7) 0.2213(5) 0.03847(10) 0.0699(12) Uani 1 1 d . A .
H13 H 0.8979 0.1412 0.0385 0.084 Uiso 1 1 calc R . .
C14 C 0.8428(6) 0.3491(6) 0.02321(9) 0.0723(13) Uani 1 1 d . . .
H14 H 0.987 0.3571 0.0128 0.087 Uiso 1 1 calc R A .
C15 C 0.6935(7) 0.4649(5) 0.02254(8) 0.0620(10) Uani 1 1 d . A .
C16 C 0.4850(7) 0.4504(4) 0.03785(8) 0.0596(9) Uani 1 1 d . . .
H16 H 0.3785 0.5305 0.0375 0.072 Uiso 1 1 calc R A .
C17 C 0.4273(6) 0.3256(4) 0.05340(8) 0.0539(8) Uani 1 1 d . A .
H17 H 0.2826 0.3185 0.0637 0.065 Uiso 1 1 calc R . .
C18 C 0.7526(11) 0.6038(6) 0.00533(12) 0.107(2) Uani 1 1 d . . .
H18A H 0.6265 0.6755 0.0077 0.16 Uiso 1 1 calc R A .
H18B H 0.7737 0.5807 -0.0165 0.16 Uiso 1 1 calc R . .
H18C H 0.8963 0.6458 0.0136 0.16 Uiso 1 1 calc R . .
C19 C 0.3813(6) 0.3702(3) 0.29046(7) 0.0502(8) Uani 1 1 d . . .
H19A H 0.3087 0.3653 0.3108 0.075 Uiso 1 1 calc R . .
H19B H 0.2631 0.3557 0.2746 0.075 Uiso 1 1 calc R . .
H19C H 0.4543 0.4672 0.2877 0.075 Uiso 1 1 calc R . .
C20 C 1.0835(6) 0.4533(5) 0.15247(8) 0.0217(7) Uani 0.701(3) 1 d P A 1
C21 C 1.1643(6) 0.6601(4) 0.11762(11) 0.0241(8) Uani 0.701(3) 1 d PD A 1
C22 C 1.4241(6) 0.6357(4) 0.11624(11) 0.0317(8) Uani 0.701(3) 1 d PD A 1
H22A H 1.4589 0.5583 0.1012 0.048 Uiso 0.701(3) 1 calc PR A 1
H22B H 1.4804 0.6053 0.1365 0.048 Uiso 0.701(3) 1 calc PR A 1
H22C H 1.5008 0.7278 0.1101 0.048 Uiso 0.701(3) 1 calc PR A 1
C23 C 1.0649(7) 0.6934(5) 0.08591(9) 0.0321(8) Uani 0.701(3) 1 d PD A 1
H23A H 0.8972 0.7089 0.0876 0.048 Uiso 0.701(3) 1 calc PR A 1
H23B H 1.0955 0.6099 0.0721 0.048 Uiso 0.701(3) 1 calc PR A 1
H23C H 1.138 0.7827 0.0776 0.048 Uiso 0.701(3) 1 calc PR A 1
C24 C 1.0970(17) 0.7783(7) 0.1416(2) 0.0347(17) Uani 0.701(3) 1 d PD A 1
H24A H 0.928 0.7894 0.142 0.052 Uiso 0.701(3) 1 calc PR A 1
H24B H 1.1686 0.8729 0.1361 0.052 Uiso 0.701(3) 1 calc PR A 1
H24C H 1.1515 0.7475 0.162 0.052 Uiso 0.701(3) 1 calc PR A 1
C20A C 1.0644(18) 0.3990(12) 0.1434(2) 0.027(2) Uiso 0.299(3) 1 d P A 2
C21A C 1.1529(15) 0.6607(11) 0.1295(2) 0.019(2) Uiso 0.299(3) 1 d PD A 2
C22A C 1.4135(13) 0.6465(9) 0.1317(2) 0.0229(19) Uiso 0.299(3) 1 d PD A 2
H22D H 1.4609 0.5487 0.1244 0.034 Uiso 0.299(3) 1 calc PR A 2
H22E H 1.4618 0.6588 0.1532 0.034 Uiso 0.299(3) 1 calc PR A 2
H22F H 1.4868 0.7229 0.119 0.034 Uiso 0.299(3) 1 calc PR A 2
C23A C 1.0652(17) 0.6489(10) 0.0968(2) 0.025(2) Uiso 0.299(3) 1 d PD A 2
H23D H 1.1126 0.5537 0.0881 0.037 Uiso 0.299(3) 1 calc PR A 2
H23E H 1.1305 0.7294 0.0845 0.037 Uiso 0.299(3) 1 calc PR A 2
H23F H 0.8957 0.6559 0.0967 0.037 Uiso 0.299(3) 1 calc PR A 2
C24A C 1.078(4) 0.8043(13) 0.1426(5) 0.033(5) Uiso 0.299(3) 1 d PD A 2
H24D H 0.9089 0.8116 0.1418 0.05 Uiso 0.299(3) 1 calc PR A 2
H24E H 1.1472 0.8851 0.1307 0.05 Uiso 0.299(3) 1 calc PR A 2
H24F H 1.1296 0.811 0.1641 0.05 Uiso 0.299(3) 1 calc PR A 2

loop_
_atom_site_aniso_label
_atom_site_aniso_U_11
_atom_site_aniso_U_22
_atom_site_aniso_U_33
_atom_site_aniso_U_23
_atom_site_aniso_U_13
_atom_site_aniso_U_12
S1 0.0572(10) 0.0787(11) 0.0461(8) -0.0300(8) 0.0024(7) -0.0278(9)
O1 0.0208(12) 0.0256(12) 0.0334(14) -0.0015(11) 0.0020(11) 0.0059(10)
O2 0.055(3) 0.089(3) 0.075(3) -0.033(2) 0.004(3) -0.038(3)
O3 0.076(2) 0.069(2) 0.0427(18) -0.0259(17) -0.0130(17) -0.006(2)
S1A 0.0210(13) 0.0215(10) 0.0193(12) -0.0007(9) -0.0063(10) -0.0009(10)
O4 0.0650(14) 0.0421(11) 0.0380(10) 0.0004(9) -0.0004(11) 0.0027(11)
O5 0.0251(11) 0.0250(11) 0.0284(12) -0.0016(9) -0.0047(10) -0.0014(10)
O6 0.0253(11) 0.0241(11) 0.0226(12) 0.0052(9) -0.0020(9) -0.0007(10)
C0 0.0187(10) 0.0266(12) 0.0453(14) 0.0056(11) 0.0052(10) 0.0027(9)
C1 0.0184(10) 0.0213(11) 0.0458(14) 0.0028(10) -0.0020(10) -0.0033(9)
C2 0.0288(12) 0.0226(11) 0.0433(14) -0.0028(10) -0.0020(11) -0.0005(10)
C3 0.0405(15) 0.0308(13) 0.0389(14) -0.0005(11) -0.0030(12) -0.0082(12)
C4 0.0400(15) 0.0406(16) 0.0567(18) 0.0184(14) -0.0097(14) -0.0050(13)
C5 0.0257(13) 0.0382(15) 0.078(2) 0.0258(15) 0.0007(14) 0.0016(12)
C6 0.0234(12) 0.0271(12) 0.0643(18) 0.0144(12) 0.0025(13) -0.0004(11)
C7 0.0199(11) 0.0224(12) 0.079(2) 0.0177(13) 0.0107(13) 0.0022(10)
C8 0.0190(10) 0.0292(12) 0.0460(14) -0.0124(11) -0.0030(11) -0.0004(10)
C9 0.0308(18) 0.0271(17) 0.0243(16) 0.0007(14) -0.0053(14) -0.0021(14)
C10 0.0335(19) 0.0268(18) 0.0331(19) 0.0024(15) -0.0120(16) -0.0032(15)
N1 0.061(3) 0.102(4) 0.041(2) -0.029(2) 0.0042(19) -0.037(3)
C12 0.0548(19) 0.0521(19) 0.0548(19) -0.0166(15) -0.0178(16) -0.0024(17)
C13 0.046(2) 0.085(3) 0.079(3) -0.040(2) -0.0201(19) 0.021(2)
C14 0.0395(18) 0.116(4) 0.062(2) -0.039(3) 0.0086(17) -0.003(2)
C15 0.065(2) 0.076(3) 0.0457(18) -0.0187(18) 0.0153(17) -0.017(2)
C16 0.061(2) 0.062(2) 0.0563(19) -0.0183(17) 0.0155(17) 0.0129(19)
C17 0.0451(17) 0.063(2) 0.0539(18) -0.0130(17) 0.0101(15) -0.0047(17)
C18 0.143(5) 0.098(4) 0.080(3) -0.013(3) 0.032(3) -0.041(4)
C19 0.070(2) 0.0405(16) 0.0404(16) -0.0048(13) 0.0120(15) -0.0024(16)
C20 0.0151(15) 0.0240(19) 0.0259(17) 0.0037(17) 0.0037(14) 0.0050(15)
C21 0.0254(19) 0.0199(18) 0.027(2) 0.0019(16) 0.0036(17) -0.0036(13)
C22 0.0223(17) 0.034(2) 0.039(2) 0.0041(17) 0.0016(16) 0.0006(15)
C23 0.0294(18) 0.036(2) 0.031(2) 0.0074(18) 0.0023(17) -0.0021(17)
C24 0.043(3) 0.016(2) 0.045(3) 0.005(2) -0.005(2) 0.001(3)

loop_
_atom_type_symbol
_atom_type_description
_atom_type_scat_dispersion_real
_atom_type_scat_dispersion_imag
_atom_type_scat_source
C C 0.0033 0.0016 'International Tables Vol C Tables 4.2.6.8 and 6.1.1.4'
H H 0 0 'International Tables Vol C Tables 4.2.6.8 and 6.1.1.4'
N N 0.0061 0.0033 'International Tables Vol C Tables 4.2.6.8 and6.1.1.4'
O O 0.0106 0.006 'International Tables Vol C Tables 4.2.6.8 and 6.1.1.4'
S S 0.1246 0.1234 'International Tables Vol C Tables 4.2.6.8 and 6.1.1.4'

loop_
_geom_angle_atom_site_label_1
_geom_angle_atom_site_label_2
_geom_angle_atom_site_label_3
_geom_angle
_geom_angle_site_symmetry_1
_geom_angle_site_symmetry_3
_geom_angle_publ_flag
O3 S1 O2 120.0(2) . . ?
O3 S1 N1 106.4(3) . . ?
O2 S1 N1 108.6(3) . . ?
O3 S1 C12 111.4(2) . . ?
O2 S1 C12 103.2(3) . . ?
N1 S1 C12 106.5(2) . . ?
O2A S1A O3A 118.2(4) . . ?
O2A S1A N1A 105.6(4) . . ?
O3A S1A N1A 110.1(4) . . ?
O2A S1A C12 109.4(3) . . ?
O3A S1A C12 102.1(3) . . ?
N1A S1A C12 111.5(3) . . ?
C3 O4 C19 117.5(2) . . ?
C20 O6 C21 121.9(3) . . ?
C20A O6A C21A 122.6(7) . . ?
C1 C0 C8 105.1(2) . . ?
C1 C0 H0A 110.7 . . ?
C8 C0 H0A 110.7 . . ?
C1 C0 H0B 110.7 . . ?
C8 C0 H0B 110.7 . . ?
H0A C0 H0B 108.8 . . ?
C6 C1 C2 121.3(2) . . ?
C6 C1 C0 111.1(2) . . ?
C2 C1 C0 127.5(2) . . ?
C3 C2 C1 118.0(2) . . ?
C3 C2 H2 121 . . ?
C1 C2 H2 121 . . ?
O4 C3 C2 124.1(3) . . ?
O4 C3 C4 114.8(3) . . ?
C2 C3 C4 121.0(3) . . ?
C5 C4 C3 120.2(3) . . ?
C5 C4 H4 119.9 . . ?
C3 C4 H4 119.9 . . ?
C4 C5 C6 119.2(3) . . ?
C4 C5 H5 120.4 . . ?
C6 C5 H5 120.4 . . ?
C1 C6 C5 120.2(3) . . ?
C1 C6 C7 110.7(2) . . ?
C5 C6 C7 129.1(2) . . ?
O1A C7 C6 110.0(4) . . ?
O1 C7 C6 132.0(3) . . ?
O1A C7 C8 137.3(4) . . ?
O1 C7 C8 119.2(3) . . ?
C6 C7 C8 108.2(2) . . ?
C20A C8 C7 110.2(5) . . ?
C20A C8 C9A 121.9(6) . . ?
C7 C8 C9A 83.4(3) . . ?
C20A C8 C0 123.7(5) . . ?
C7 C8 C0 104.9(2) . . ?
C9A C8 C0 104.5(3) . . ?
C7 C8 C20 105.8(2) . . ?
C9A C8 C20 144.9(4) . . ?
C0 C8 C20 105.5(2) . . ?
C20A C8 C9 84.8(5) . . ?
C7 C8 C9 116.5(2) . . ?
C0 C8 C9 116.6(2) . . ?
C20 C8 C9 106.5(2) . . ?
C10 C9 C8 110.6(3) . . ?
C10 C9 H9A 109.5 . . ?
C8 C9 H9A 109.5 . . ?
C10 C9 H9B 109.5 . . ?
C8 C9 H9B 109.5 . . ?
H9A C9 H9B 108.1 . . ?
N1 C10 C9 105.9(3) . . ?
N1 C10 H10A 110.6 . . ?
C9 C10 H10A 110.6 . . ?
N1 C10 H10B 110.6 . . ?
C9 C10 H10B 110.6 . . ?
H10A C10 H10B 108.7 . . ?
C10 N1 S1 134.3(4) . . ?
C10 N1 H1 112.9 . . ?
S1 N1 H1 112.9 . . ?
C10A C9A C8 107.3(6) . . ?
C10A C9A H9A1 110.3 . . ?
C8 C9A H9A1 110.3 . . ?
C10A C9A H9A2 110.3 . . ?
C8 C9A H9A2 110.3 . . ?
H9A1 C9A H9A2 108.5 . . ?
N1A C10A C9A 111.4(6) . . ?
N1A C10A H10C 109.4 . . ?
C9A C10A H10C 109.4 . . ?
N1A C10A H10D 109.4 . . ?
C9A C10A H10D 109.4 . . ?
H10C C10A H10D 108 . . ?
C10A N1A S1A 106.8(5) . . ?
C10A N1A H1A 126.6 . . ?
S1A N1A H1A 126.6 . . ?
C17 C12 C13 119.8(4) . . ?
C17 C12 S1 127.5(3) . . ?
C13 C12 S1 112.7(3) . . ?
C17 C12 S1A 107.7(3) . . ?
C13 C12 S1A 132.4(3) . . ?
C14 C13 C12 119.2(4) . . ?
C14 C13 H13 120.4 . . ?
C12 C13 H13 120.4 . . ?
C15 C14 C13 121.8(4) . . ?
C15 C14 H14 119.1 . . ?
C13 C14 H14 119.1 . . ?
C14 C15 C16 118.0(4) . . ?
C14 C15 C18 120.8(4) . . ?
C16 C15 C18 121.2(4) . . ?
C17 C16 C15 122.2(4) . . ?
C17 C16 H16 118.9 . . ?
C15 C16 H16 118.9 . . ?
C16 C17 C12 119.0(3) . . ?
C16 C17 H17 120.5 . . ?
C12 C17 H17 120.5 . . ?
C15 C18 H18A 109.5 . . ?
C15 C18 H18B 109.5 . . ?
H18A C18 H18B 109.5 . . ?
C15 C18 H18C 109.5 . . ?
H18A C18 H18C 109.5 . . ?
H18B C18 H18C 109.5 . . ?
O4 C19 H19A 109.5 . . ?
O4 C19 H19B 109.5 . . ?
H19A C19 H19B 109.5 . . ?
O4 C19 H19C 109.5 . . ?
H19A C19 H19C 109.5 . . ?
H19B C19 H19C 109.5 . . ?
O5 C20 O6 125.8(3) . . ?
O5 C20 C8 119.6(3) . . ?
O6 C20 C8 114.5(3) . . ?
O6 C21 C22 109.9(3) . . ?
O6 C21 C23 102.4(3) . . ?
C22 C21 C23 111.4(4) . . ?
O6 C21 C24 108.1(4) . . ?
C22 C21 C24 112.1(5) . . ?
C23 C21 C24 112.4(4) . . ?
C21 C22 H22A 109.5 . . ?
C21 C22 H22B 109.5 . . ?
H22A C22 H22B 109.5 . . ?
C21 C22 H22C 109.5 . . ?
H22A C22 H22C 109.5 . . ?
H22B C22 H22C 109.5 . . ?
C21 C23 H23A 109.5 . . ?
C21 C23 H23B 109.5 . . ?
H23A C23 H23B 109.5 . . ?
C21 C23 H23C 109.5 . . ?
H23A C23 H23C 109.5 . . ?
H23B C23 H23C 109.5 . . ?
C21 C24 H24A 109.5 . . ?
C21 C24 H24B 109.5 . . ?
H24A C24 H24B 109.5 . . ?
C21 C24 H24C 109.5 . . ?
H24A C24 H24C 109.5 . . ?
H24B C24 H24C 109.5 . . ?
O5A C20A C8 122.2(9) . . ?
O5A C20A O6A 122.5(8) . . ?
C8 C20A O6A 115.0(8) . . ?
C24A C21A C22A 109.8(12) . . ?
C24A C21A C23A 109.1(12) . . ?
C22A C21A C23A 112.7(8) . . ?
C24A C21A O6A 106.1(9) . . ?
C22A C21A O6A 110.5(7) . . ?
C23A C21A O6A 108.5(7) . . ?
C21A C22A H22D 109.5 . . ?
C21A C22A H22E 109.5 . . ?
H22D C22A H22E 109.5 . . ?
C21A C22A H22F 109.5 . . ?
H22D C22A H22F 109.5 . . ?
H22E C22A H22F 109.5 . . ?
C21A C23A H23D 109.5 . . ?
C21A C23A H23E 109.5 . . ?
H23D C23A H23E 109.5 . . ?
C21A C23A H23F 109.5 . . ?
H23D C23A H23F 109.5 . . ?
H23E C23A H23F 109.5 . . ?
C21A C24A H24D 109.5 . . ?
C21A C24A H24E 109.5 . . ?
H24D C24A H24E 109.5 . . ?
C21A C24A H24F 109.5 . . ?
H24D C24A H24F 109.5 . . ?
H24E C24A H24F 109.5 . . ?

loop_
_geom_bond_atom_site_label_1
_geom_bond_atom_site_label_2
_geom_bond_distance
_geom_bond_site_symmetry_2
_geom_bond_publ_flag
S1 O3 1.416(4) . ?
S1 O2 1.431(5) . ?
S1 N1 1.609(4) . ?
S1 C12 1.675(4) . ?
O1 C7 1.249(4) . ?
S1A O2A 1.435(6) . ?
S1A O3A 1.464(6) . ?
S1A N1A 1.604(6) . ?
S1A C12 1.954(5) . ?
O1A C7 1.246(7) . ?
O4 C3 1.354(4) . ?
O4 C19 1.421(4) . ?
O5 C20 1.209(5) . ?
O6 C20 1.324(4) . ?
O6 C21 1.481(4) . ?
O5A C20A 1.206(12) . ?
O6A C20A 1.326(11) . ?
O6A C21A 1.517(11) . ?
C0 C1 1.501(4) . ?
C0 C8 1.555(3) . ?
C0 H0A 0.99 . ?
C0 H0B 0.99 . ?
C1 C6 1.386(3) . ?
C1 C2 1.390(4) . ?
C2 C3 1.380(4) . ?
C2 H2 0.95 . ?
C3 C4 1.408(4) . ?
C4 C5 1.370(4) . ?
C4 H4 0.95 . ?
C5 C6 1.395(4) . ?
C5 H5 0.95 . ?
C6 C7 1.456(4) . ?
C7 C8 1.525(4) . ?
C8 C20A 1.282(10) . ?
C8 C9A 1.539(8) . ?
C8 C20 1.573(4) . ?
C8 C9 1.583(4) . ?
C9 C10 1.526(5) . ?
C9 H9A 0.99 . ?
C9 H9B 0.99 . ?
C10 N1 1.410(5) . ?
C10 H10A 0.99 . ?
C10 H10B 0.99 . ?
N1 H1 0.88 . ?
C9A C10A 1.508(10) . ?
C9A H9A1 0.99 . ?
C9A H9A2 0.99 . ?
C10A N1A 1.487(10) . ?
C10A H10C 0.99 . ?
C10A H10D 0.99 . ?
N1A H1A 0.88 . ?
C12 C17 1.374(5) . ?
C12 C13 1.392(6) . ?
C13 C14 1.366(7) . ?
C13 H13 0.95 . ?
C14 C15 1.357(6) . ?
C14 H14 0.95 . ?
C15 C16 1.381(5) . ?
C15 C18 1.502(6) . ?
C16 C17 1.358(5) . ?
C16 H16 0.95 . ?
C17 H17 0.95 . ?
C18 H18A 0.98 . ?
C18 H18B 0.98 . ?
C18 H18C 0.98 . ?
C19 H19A 0.98 . ?
C19 H19B 0.98 . ?
C19 H19C 0.98 . ?
C21 C22 1.516(5) . ?
C21 C23 1.524(6) . ?
C21 C24 1.544(8) . ?
C22 H22A 0.98 . ?
C22 H22B 0.98 . ?
C22 H22C 0.98 . ?
C23 H23A 0.98 . ?
C23 H23B 0.98 . ?
C23 H23C 0.98 . ?
C24 H24A 0.98 . ?
C24 H24B 0.98 . ?
C24 H24C 0.98 . ?
C21A C24A 1.483(13) . ?
C21A C22A 1.512(10) . ?
C21A C23A 1.513(10) . ?
C22A H22D 0.98 . ?
C22A H22E 0.98 . ?
C22A H22F 0.98 . ?
C23A H23D 0.98 . ?
C23A H23E 0.98 . ?
C23A H23F 0.98 . ?
C24A H24D 0.98 . ?
C24A H24E 0.98 . ?
C24A H24F 0.98 . ?

loop_
_geom_torsion_atom_site_label_1
_geom_torsion_atom_site_label_2
_geom_torsion_atom_site_label_3
_geom_torsion_atom_site_label_4
_geom_torsion
_geom_torsion_site_symmetry_1
_geom_torsion_site_symmetry_2
_geom_torsion_site_symmetry_3
_geom_torsion_site_symmetry_4
_geom_torsion_publ_flag
C8 C0 C1 C6 -2.4(3) . . . . ?
C8 C0 C1 C2 179.6(2) . . . . ?
C6 C1 C2 C3 0.3(4) . . . . ?
C0 C1 C2 C3 178.1(2) . . . . ?
C19 O4 C3 C2 -11.6(4) . . . . ?
C19 O4 C3 C4 169.0(3) . . . . ?
C1 C2 C3 O4 179.2(2) . . . . ?
C1 C2 C3 C4 -1.4(4) . . . . ?
O4 C3 C4 C5 -178.6(3) . . . . ?
C2 C3 C4 C5 1.9(4) . . . . ?
C3 C4 C5 C6 -1.3(5) . . . . ?
C2 C1 C6 C5 0.3(4) . . . . ?
C0 C1 C6 C5 -177.9(3) . . . . ?
C2 C1 C6 C7 -179.2(2) . . . . ?
C0 C1 C6 C7 2.7(3) . . . . ?
C4 C5 C6 C1 0.2(4) . . . . ?
C4 C5 C6 C7 179.6(3) . . . . ?
C1 C6 C7 O1A 158.9(4) . . . . ?
C5 C6 C7 O1A -20.5(5) . . . . ?
C1 C6 C7 O1 -172.7(3) . . . . ?
C5 C6 C7 O1 7.9(6) . . . . ?
C1 C6 C7 C8 -1.7(3) . . . . ?
C5 C6 C7 C8 178.9(3) . . . . ?
O1A C7 C8 C20A -17.3(9) . . . . ?
O1 C7 C8 C20A -52.4(6) . . . . ?
C6 C7 C8 C20A 135.3(6) . . . . ?
O1A C7 C8 C9A 104.3(7) . . . . ?
O1 C7 C8 C9A 69.2(4) . . . . ?
C6 C7 C8 C9A -103.1(4) . . . . ?
O1A C7 C8 C0 -152.5(6) . . . . ?
O1 C7 C8 C0 172.5(3) . . . . ?
C6 C7 C8 C0 0.2(3) . . . . ?
O1A C7 C8 C20 -41.2(7) . . . . ?
O1 C7 C8 C20 -76.2(3) . . . . ?
C6 C7 C8 C20 111.5(3) . . . . ?
O1A C7 C8 C9 76.9(7) . . . . ?
O1 C7 C8 C9 41.9(4) . . . . ?
C6 C7 C8 C9 -130.4(3) . . . . ?
C1 C0 C8 C20A -126.0(6) . . . . ?
C1 C0 C8 C7 1.3(3) . . . . ?
C1 C0 C8 C9A 88.2(4) . . . . ?
C1 C0 C8 C20 -110.2(2) . . . . ?
C1 C0 C8 C9 131.8(2) . . . . ?
C20A C8 C9 C10 169.7(5) . . . . ?
C7 C8 C9 C10 59.7(3) . . . . ?
C9A C8 C9 C10 17.2(5) . . . . ?
C0 C8 C9 C10 -65.1(3) . . . . ?
C20 C8 C9 C10 177.4(3) . . . . ?
C8 C9 C10 N1 -168.6(3) . . . . ?
C9 C10 N1 S1 -94.9(5) . . . . ?
O3 S1 N1 C10 -166.0(5) . . . . ?
O2 S1 N1 C10 -35.5(6) . . . . ?
C12 S1 N1 C10 75.0(5) . . . . ?
C20A C8 C9A C10A -67.4(8) . . . . ?
C7 C8 C9A C10A -177.1(5) . . . . ?
C0 C8 C9A C10A 79.2(5) . . . . ?
C20 C8 C9A C10A -69.0(8) . . . . ?
C9 C8 C9A C10A -34.6(4) . . . . ?
C8 C9A C10A N1A -141.8(6) . . . . ?
C9A C10A N1A S1A -139.9(6) . . . . ?
O2A S1A N1A C10A -142.2(5) . . . . ?
O3A S1A N1A C10A 89.1(6) . . . . ?
C12 S1A N1A C10A -23.4(5) . . . . ?
O3 S1 C12 C17 133.7(3) . . . . ?
O2 S1 C12 C17 3.6(4) . . . . ?
N1 S1 C12 C17 -110.7(3) . . . . ?
O3 S1 C12 C13 -44.4(3) . . . . ?
O2 S1 C12 C13 -174.4(3) . . . . ?
N1 S1 C12 C13 71.3(3) . . . . ?
O3 S1 C12 S1A 149.5(4) . . . . ?
O2 S1 C12 S1A 19.4(3) . . . . ?
N1 S1 C12 S1A -94.9(3) . . . . ?
O2A S1A C12 C17 38.2(4) . . . . ?
O3A S1A C12 C17 164.1(3) . . . . ?
N1A S1A C12 C17 -78.3(4) . . . . ?
O2A S1A C12 C13 -146.1(4) . . . . ?
O3A S1A C12 C13 -20.2(4) . . . . ?
N1A S1A C12 C13 97.4(4) . . . . ?
O2A S1A C12 S1 -128.7(4) . . . . ?
O3A S1A C12 S1 -2.7(3) . . . . ?
N1A S1A C12 S1 114.8(4) . . . . ?
C17 C12 C13 C14 0.9(5) . . . . ?
S1 C12 C13 C14 179.1(3) . . . . ?
S1A C12 C13 C14 -174.4(3) . . . . ?
C12 C13 C14 C15 -0.5(6) . . . . ?
C13 C14 C15 C16 -0.1(6) . . . . ?
C13 C14 C15 C18 -179.3(4) . . . . ?
C14 C15 C16 C17 0.3(5) . . . . ?
C18 C15 C16 C17 179.6(4) . . . . ?
C15 C16 C17 C12 0.0(5) . . . . ?
C13 C12 C17 C16 -0.6(5) . . . . ?
S1 C12 C17 C16 -178.6(3) . . . . ?
S1A C12 C17 C16 175.7(3) . . . . ?
C21 O6 C20 O5 -1.3(5) . . . . ?
C21 O6 C20 C8 174.9(3) . . . . ?
C20A C8 C20 O5 -134.4(14) . . . . ?
C7 C8 C20 O5 -29.8(4) . . . . ?
C9A C8 C20 O5 -131.1(6) . . . . ?
C0 C8 C20 O5 81.0(3) . . . . ?
C9 C8 C20 O5 -154.4(3) . . . . ?
C20A C8 C20 O6 49.1(12) . . . . ?
C7 C8 C20 O6 153.6(3) . . . . ?
C9A C8 C20 O6 52.4(7) . . . . ?
C0 C8 C20 O6 -95.5(3) . . . . ?
C9 C8 C20 O6 29.0(4) . . . . ?
C20 O6 C21 C22 62.2(5) . . . . ?
C20 O6 C21 C23 -179.3(3) . . . . ?
C20 O6 C21 C24 -60.5(5) . . . . ?
C7 C8 C20A O5A 69.8(10) . . . . ?
C9A C8 C20A O5A -25.0(12) . . . . ?
C0 C8 C20A O5A -165.2(7) . . . . ?
C20 C8 C20A O5A 153(2) . . . . ?
C9 C8 C20A O5A -46.6(9) . . . . ?
C7 C8 C20A O6A -116.9(7) . . . . ?
C9A C8 C20A O6A 148.3(7) . . . . ?
C0 C8 C20A O6A 8.1(11) . . . . ?
C20 C8 C20A O6A -34.0(8) . . . . ?
C9 C8 C20A O6A 126.8(8) . . . . ?
C21A O6A C20A O5A 3.7(13) . . . . ?
C21A O6A C20A C8 -169.6(7) . . . . ?
C20A O6A C21A C24A -179.6(13) . . . . ?
C20A O6A C21A C22A -60.7(10) . . . . ?
C20A O6A C21A C23A 63.3(10) . . . . ?
